data_7240974
loop_
_publ_author_name
'Lemmerer, Andreas'

_publ_section_title
;
 All good things come in threes: first example of a trimorphic, ternary
 molecular salt complex
;
_journal_name_full CrystEngComm
_journal_paper_doi 10.1039/D0CE01023E
_journal_year 2020
_chemical_formula_moiety 'C15 H9 O2, C6 H3 N3 O6, C5 H7 N2'
_chemical_formula_sum 'C26 H19 N5 O8'
_chemical_formula_weight 529.46
_space_group_IT_number 14
_space_group_name_Hall '-P 2ybc'
_space_group_name_H-M_alt 'P 1 21/c 1'
_symmetry_cell_setting monoclinic
_symmetry_Int_Tables_number 14
_symmetry_space_group_name_Hall '-P 2ybc'
_symmetry_space_group_name_H-M 'P 1 21/c 1'
_atom_sites_solution_hydrogens mixed
_audit_conform_dict_location ftp://ftp.iucr.org/pub/cif_core.dic
_audit_conform_dict_name cif_core.dic
_audit_conform_dict_version 2.4.3
_audit_creation_date 2020-03-30T07:36:03-00:00
_audit_creation_method 'WinGX routine CIF_UPDATE'
_audit_update_record
;
2020-05-06 deposited with the CCDC.	2020-07-30 downloaded from the CCDC.
;
_cell_angle_alpha 90
_cell_angle_beta 95.838(5)
_cell_angle_gamma 90
_cell_formula_units_Z 4
_cell_length_a 7.8923(11)
_cell_length_b 18.908(3)
_cell_length_c 15.969(2)
_cell_measurement_reflns_used 9725
_cell_measurement_temperature 173(2)
_cell_measurement_theta_max 28.32
_cell_measurement_theta_min 3.2
_cell_measurement_wavelength 0.71073
_cell_volume 2370.7(6)
_computing_cell_refinement 'SAINT-Plus (Bruker, 2016)'
_computing_data_collection 'APEX3 (Bruker, 2016)'
_computing_data_reduction 'SAINT-Plus and XPREP (Bruker 2016)'
_computing_molecular_graphics
;
        Ortep for Windows (Farrugia, 2012)'
;
_computing_publication_material 'WinGX publication routines (Farrugia, 2012)'
_computing_structure_refinement 'SHELXL-2018/3 (Sheldrick, 2018)'
_computing_structure_solution 'SHELXS-97 (Sheldrick, 2015)'
_diffrn_ambient_temperature 173(2)
_diffrn_measured_fraction_theta_full 0.995
_diffrn_measured_fraction_theta_max 0.996
_diffrn_measurement_device_type 'Bruker D8 Venture Photon CCD area detector'
_diffrn_measurement_method '\w scans'
_diffrn_radiation_monochromator graphite
_diffrn_radiation_probe x-ray
_diffrn_radiation_type MoK\a
_diffrn_radiation_wavelength 0.71073
_diffrn_reflns_av_R_equivalents 0.0293
_diffrn_reflns_av_unetI/netI 0.0097
_diffrn_reflns_Laue_measured_fraction_full 0.995
_diffrn_reflns_Laue_measured_fraction_max 0.996
_diffrn_reflns_limit_h_max 10
_diffrn_reflns_limit_h_min -10
_diffrn_reflns_limit_k_max 24
_diffrn_reflns_limit_k_min -24
_diffrn_reflns_limit_l_max 21
_diffrn_reflns_limit_l_min -21
_diffrn_reflns_number 104798
_diffrn_reflns_point_group_measured_fraction_full 0.995
_diffrn_reflns_point_group_measured_fraction_max 0.996
_diffrn_reflns_theta_full 25.242
_diffrn_reflns_theta_max 27.999
_diffrn_reflns_theta_min 2.976
_diffrn_standards_number 0
_exptl_absorpt_coefficient_mu 0.113
_exptl_absorpt_correction_T_max 0.7457
_exptl_absorpt_correction_T_min 0.7179
_exptl_absorpt_correction_type multi-scan
_exptl_absorpt_process_details 'SADABS (Sheldrick, 1996)'
_exptl_crystal_colour red
_exptl_crystal_density_diffrn 1.483
_exptl_crystal_density_method 'not measured'
_exptl_crystal_description block
_exptl_crystal_F_000 1096
_exptl_crystal_size_max 0.683
_exptl_crystal_size_mid 0.436
_exptl_crystal_size_min 0.26
_refine_diff_density_max 0.395
_refine_diff_density_min -0.227
_refine_diff_density_rms 0.042
_refine_ls_extinction_method none
_refine_ls_goodness_of_fit_ref 1.019
_refine_ls_hydrogen_treatment mixed
_refine_ls_matrix_type full
_refine_ls_number_constraints 0
_refine_ls_number_parameters 364
_refine_ls_number_reflns 5709
_refine_ls_number_restraints 0
_refine_ls_restrained_S_all 1.019
_refine_ls_R_factor_all 0.0419
_refine_ls_R_factor_gt 0.0377
_refine_ls_shift/su_max 0
_refine_ls_shift/su_mean 0
_refine_ls_structure_factor_coef Fsqd
_refine_ls_weighting_details 'w=1/[\s^2^(Fo^2^)+(0.0520P)^2^+0.9342P] where P=(Fo^2^+2Fc^2^)/3'
_refine_ls_weighting_scheme calc
_refine_ls_wR_factor_gt 0.0984
_refine_ls_wR_factor_ref 0.1022
_reflns_Friedel_coverage 0
_reflns_number_gt 5160
_reflns_number_total 5709
_reflns_threshold_expression 'I > 2\s(I)'
_cod_data_source_file d0ce01023e2.cif
_cod_data_source_block Form_II
_cod_original_sg_symbol_H-M 'P 21/c'
_cod_database_code 7240974

loop_
_symmetry_equiv_pos_as_xyz
'x, y, z'
'-x, y+1/2, -z+1/2'
'-x, -y, -z'
'x, -y-1/2, z-1/2'

loop_
_atom_site_label
_atom_site_type_symbol
_atom_site_fract_x
_atom_site_fract_y
_atom_site_fract_z
_atom_site_U_iso_or_equiv
_atom_site_adp_type
_atom_site_occupancy
_atom_site_site_symmetry_order
_atom_site_calc_flag
_atom_site_refinement_flags_posn
_atom_site_refinement_flags_adp
_atom_site_refinement_flags_occupancy
_atom_site_disorder_assembly
_atom_site_disorder_group
C1 C -0.00092(13) 0.20863(6) 0.45031(7) 0.0236(2) Uani 1 1 d . . . . .
C2 C -0.06260(13) 0.24040(6) 0.51893(7) 0.0240(2) Uani 1 1 d . . . . .
H2 H -0.083538 0.214136 0.56754 0.029 Uiso 1 1 calc R U . . .
C3 C -0.09235(13) 0.31244(6) 0.51325(7) 0.0239(2) Uani 1 1 d . . . . .
C4 C -0.06063(13) 0.35261(6) 0.44446(7) 0.0250(2) Uani 1 1 d . . . . .
H4 H -0.081816 0.402067 0.44241 0.03 Uiso 1 1 calc R U . . .
C5 C 0.00332(14) 0.31753(6) 0.37880(7) 0.0256(2) Uani 1 1 d . . . . .
C6 C 0.03433(14) 0.24559(6) 0.37971(7) 0.0265(2) Uani 1 1 d . . . . .
H6 H 0.0781 0.222565 0.333615 0.032 Uiso 1 1 calc R U . . .
N1 N 0.02378(12) 0.13144(5) 0.45112(7) 0.0293(2) Uani 1 1 d . . . . .
N2 N -0.16416(13) 0.34831(6) 0.58351(7) 0.0316(2) Uani 1 1 d . . . . .
N3 N 0.03332(15) 0.35791(6) 0.30293(7) 0.0356(2) Uani 1 1 d . . . . .
O1 O 0.08191(13) 0.10453(5) 0.39003(7) 0.0402(2) Uani 1 1 d . . . . .
O2 O -0.01650(12) 0.09846(5) 0.51155(7) 0.0411(2) Uani 1 1 d . . . . .
O3 O -0.17116(15) 0.31506(6) 0.64857(6) 0.0467(3) Uani 1 1 d . . . . .
O4 O -0.21168(14) 0.40943(6) 0.57309(7) 0.0462(3) Uani 1 1 d . . . . .
O5 O 0.00441(15) 0.42129(5) 0.30277(7) 0.0482(3) Uani 1 1 d . . . . .
O6 O 0.08289(19) 0.32556(6) 0.24395(7) 0.0582(3) Uani 1 1 d . . . . .
C7 C 0.44232(12) 0.27423(5) 0.49458(6) 0.01864(19) Uani 1 1 d . . . . .
C8 C 0.36591(13) 0.32237(5) 0.54635(6) 0.0198(2) Uani 1 1 d . . . . .
C9 C 0.30786(14) 0.30255(6) 0.62516(7) 0.0257(2) Uani 1 1 d . . . . .
H9 H 0.321787 0.255182 0.644472 0.031 Uiso 1 1 calc R U . . .
C10 C 0.23292(16) 0.35093(7) 0.67267(8) 0.0325(3) Uani 1 1 d . . . . .
H10 H 0.195046 0.336621 0.724667 0.039 Uiso 1 1 calc R U . . .
C11 C 0.21015(17) 0.42218(7) 0.64630(8) 0.0341(3) Uani 1 1 d . . . . .
H11 H 0.156616 0.454965 0.680207 0.041 Uiso 1 1 calc R U . . .
C12 C 0.26502(15) 0.44345(6) 0.57250(8) 0.0297(2) Uani 1 1 d . . . . .
H12 H 0.250385 0.491375 0.555393 0.036 Uiso 1 1 calc R U . . .
C13 C 0.34457(13) 0.39482(5) 0.52003(7) 0.0219(2) Uani 1 1 d . . . . .
C14 C 0.39979(14) 0.41653(5) 0.44397(7) 0.0236(2) Uani 1 1 d . . . . .
H14 H 0.385853 0.464544 0.427122 0.028 Uiso 1 1 calc R U . . .
C15 C 0.47506(13) 0.36913(5) 0.39217(6) 0.0204(2) Uani 1 1 d . . . . .
C16 C 0.53183(15) 0.39094(6) 0.31399(7) 0.0262(2) Uani 1 1 d . . . . .
H16 H 0.521509 0.439185 0.297644 0.031 Uiso 1 1 calc R U . . .
C17 C 0.60018(16) 0.34396(7) 0.26276(7) 0.0296(2) Uani 1 1 d . . . . .
H17 H 0.636518 0.359331 0.21084 0.036 Uiso 1 1 calc R U . . .
C18 C 0.61745(15) 0.27174(6) 0.28673(7) 0.0287(2) Uani 1 1 d . . . . .
H18 H 0.663668 0.238966 0.250109 0.034 Uiso 1 1 calc R U . . .
C19 C 0.56872(14) 0.24890(6) 0.36139(7) 0.0241(2) Uani 1 1 d . . . . .
H19 H 0.583285 0.200534 0.376533 0.029 Uiso 1 1 calc R U . . .
C20 C 0.49600(12) 0.29636(5) 0.41744(6) 0.01851(19) Uani 1 1 d . . . . .
C21 C 0.46734(13) 0.19768(5) 0.52177(7) 0.0207(2) Uani 1 1 d . . . . .
O7 O 0.33455(10) 0.16233(4) 0.52977(6) 0.0312(2) Uani 1 1 d . . . . .
O8 O 0.61486(10) 0.17464(4) 0.53472(7) 0.0356(2) Uani 1 1 d . . . . .
C22 C 0.52570(14) 0.00618(5) 0.61869(6) 0.0209(2) Uani 1 1 d . . . . .
C23 C 0.53422(15) -0.05620(6) 0.66726(7) 0.0272(2) Uani 1 1 d . . . . .
H23 H 0.631243 -0.086073 0.668606 0.033 Uiso 1 1 calc R U . . .
C24 C 0.40196(17) -0.07344(6) 0.71240(8) 0.0302(2) Uani 1 1 d . . . . .
H24 H 0.409274 -0.114649 0.746622 0.036 Uiso 1 1 calc R U . . .
C25 C 0.25589(16) -0.03112(6) 0.70882(7) 0.0290(2) Uani 1 1 d . . . . .
H25 H 0.163868 -0.04292 0.740206 0.035 Uiso 1 1 calc R U . . .
C26 C 0.24960(14) 0.02757(6) 0.65894(7) 0.0253(2) Uani 1 1 d . . . . .
H26 H 0.150833 0.056594 0.654637 0.03 Uiso 1 1 calc R U . . .
N4 N 0.38231(11) 0.04507(5) 0.61541(5) 0.02056(18) Uani 1 1 d . . . . .
N5 N 0.65323(13) 0.02921(5) 0.57645(6) 0.0269(2) Uani 1 1 d . . . . .
H4A H 0.374(2) 0.0873(9) 0.5817(10) 0.039(4) Uiso 1 1 d . . . . .
H5A H 0.650(2) 0.0735(10) 0.5568(10) 0.044(4) Uiso 1 1 d . . . . .
H5B H 0.746(2) 0.0045(9) 0.5798(10) 0.040(4) Uiso 1 1 d . . . . .

loop_
_atom_site_aniso_label
_atom_site_aniso_U_11
_atom_site_aniso_U_22
_atom_site_aniso_U_33
_atom_site_aniso_U_23
_atom_site_aniso_U_13
_atom_site_aniso_U_12
C1 0.0160(4) 0.0205(5) 0.0339(6) 0.0017(4) 0.0015(4) 0.0005(4)
C2 0.0164(4) 0.0270(5) 0.0286(5) 0.0054(4) 0.0027(4) -0.0021(4)
C3 0.0176(5) 0.0273(5) 0.0275(5) -0.0017(4) 0.0056(4) 0.0005(4)
C4 0.0214(5) 0.0221(5) 0.0318(6) 0.0014(4) 0.0042(4) 0.0012(4)
C5 0.0233(5) 0.0267(5) 0.0274(5) 0.0047(4) 0.0057(4) -0.0011(4)
C6 0.0225(5) 0.0279(6) 0.0301(5) -0.0017(4) 0.0071(4) 0.0017(4)
N1 0.0185(4) 0.0221(5) 0.0464(6) 0.0006(4) -0.0012(4) 0.0004(3)
N2 0.0270(5) 0.0368(6) 0.0324(5) -0.0039(4) 0.0108(4) -0.0011(4)
N3 0.0396(6) 0.0346(6) 0.0339(5) 0.0073(4) 0.0110(4) -0.0025(5)
O1 0.0386(5) 0.0288(5) 0.0525(6) -0.0110(4) 0.0010(4) 0.0052(4)
O2 0.0334(5) 0.0273(5) 0.0630(6) 0.0149(4) 0.0067(4) -0.0013(4)
O3 0.0555(6) 0.0519(6) 0.0368(5) 0.0018(4) 0.0248(5) -0.0040(5)
O4 0.0540(6) 0.0384(5) 0.0487(6) -0.0068(4) 0.0164(5) 0.0159(5)
O5 0.0602(7) 0.0339(5) 0.0540(6) 0.0176(5) 0.0223(5) 0.0047(5)
O6 0.0942(10) 0.0493(6) 0.0364(6) 0.0021(5) 0.0320(6) -0.0038(6)
C7 0.0160(4) 0.0162(4) 0.0232(5) 0.0031(4) -0.0003(4) -0.0021(3)
C8 0.0176(4) 0.0201(5) 0.0212(5) 0.0015(4) 0.0001(4) -0.0026(4)
C9 0.0270(5) 0.0272(5) 0.0228(5) 0.0020(4) 0.0021(4) -0.0055(4)
C10 0.0348(6) 0.0398(7) 0.0241(5) -0.0032(5) 0.0081(5) -0.0071(5)
C11 0.0354(6) 0.0354(6) 0.0327(6) -0.0103(5) 0.0093(5) 0.0009(5)
C12 0.0317(6) 0.0228(5) 0.0349(6) -0.0045(4) 0.0051(5) 0.0029(4)
C13 0.0213(5) 0.0189(5) 0.0252(5) -0.0009(4) 0.0012(4) 0.0000(4)
C14 0.0261(5) 0.0159(5) 0.0286(5) 0.0039(4) 0.0013(4) 0.0014(4)
C15 0.0204(5) 0.0185(5) 0.0220(5) 0.0038(4) 0.0003(4) -0.0007(4)
C16 0.0298(5) 0.0236(5) 0.0251(5) 0.0084(4) 0.0017(4) 0.0003(4)
C17 0.0325(6) 0.0353(6) 0.0215(5) 0.0060(4) 0.0049(4) 0.0004(5)
C18 0.0314(6) 0.0297(6) 0.0255(5) -0.0033(4) 0.0061(4) 0.0025(5)
C19 0.0257(5) 0.0196(5) 0.0272(5) -0.0003(4) 0.0031(4) 0.0011(4)
C20 0.0172(4) 0.0164(4) 0.0215(5) 0.0018(4) -0.0001(4) -0.0007(3)
C21 0.0204(5) 0.0178(5) 0.0237(5) 0.0047(4) 0.0010(4) -0.0009(4)
O7 0.0199(4) 0.0207(4) 0.0516(5) 0.0136(4) -0.0022(3) -0.0033(3)
O8 0.0199(4) 0.0254(4) 0.0617(6) 0.0178(4) 0.0046(4) 0.0021(3)
C22 0.0272(5) 0.0165(4) 0.0188(5) -0.0027(4) 0.0016(4) 0.0009(4)
C23 0.0348(6) 0.0180(5) 0.0290(5) 0.0029(4) 0.0044(4) 0.0053(4)
C24 0.0437(7) 0.0182(5) 0.0291(6) 0.0041(4) 0.0057(5) -0.0017(5)
C25 0.0323(6) 0.0270(6) 0.0289(6) 0.0006(4) 0.0083(4) -0.0059(4)
C26 0.0251(5) 0.0247(5) 0.0265(5) -0.0014(4) 0.0039(4) 0.0005(4)
N4 0.0254(4) 0.0159(4) 0.0204(4) 0.0006(3) 0.0025(3) 0.0009(3)
N5 0.0274(5) 0.0232(5) 0.0312(5) 0.0045(4) 0.0082(4) 0.0043(4)

loop_
_atom_type_symbol
_atom_type_description
_atom_type_scat_dispersion_real
_atom_type_scat_dispersion_imag
_atom_type_scat_source
C C 0.0033 0.0016 'International Tables Vol C Tables 4.2.6.8 and 6.1.1.4'
H H 0 0 'International Tables Vol C Tables 4.2.6.8 and 6.1.1.4'
N N 0.0061 0.0033 'International Tables Vol C Tables 4.2.6.8 and 6.1.1.4'
O O 0.0106 0.006 'International Tables Vol C Tables 4.2.6.8 and 6.1.1.4'

loop_
_exptl_crystal_face_index_h
_exptl_crystal_face_index_k
_exptl_crystal_face_index_l
_exptl_crystal_face_perp_dist
1 -1 0 0.108
-1 1 0 0.224
1 0 1 0.141
-1 0 -1 0.218
0 1 0 0.13
0 -1 0 0.118
0 1 1 0.166
0 -1 -1 0.166
0 0 1 0.288
0 0 -1 0.209
-1 0 1 0.276
1 0 -1 0.152

loop_
_geom_angle_atom_site_label_1
_geom_angle_atom_site_label_2
_geom_angle_atom_site_label_3
_geom_angle
_geom_angle_site_symmetry_1
_geom_angle_site_symmetry_3
_geom_angle_publ_flag
C6 C1 C2 123.04(10) . . ?
C6 C1 N1 118.17(10) . . ?
C2 C1 N1 118.76(10) . . ?
C1 C2 C3 116.57(10) . . ?
C1 C2 H2 121.7 . . ?
C3 C2 H2 121.7 . . ?
C4 C3 C2 123.44(10) . . ?
C4 C3 N2 117.92(10) . . ?
C2 C3 N2 118.64(10) . . ?
C5 C4 C3 116.80(10) . . ?
C5 C4 H4 121.6 . . ?
C3 C4 H4 121.6 . . ?
C4 C5 C6 122.92(10) . . ?
C4 C5 N3 118.59(10) . . ?
C6 C5 N3 118.44(10) . . ?
C1 C6 C5 117.21(10) . . ?
C1 C6 H6 121.4 . . ?
C5 C6 H6 121.4 . . ?
O2 N1 O1 124.43(11) . . ?
O2 N1 C1 118.00(10) . . ?
O1 N1 C1 117.57(10) . . ?
O3 N2 O4 124.31(11) . . ?
O3 N2 C3 117.74(11) . . ?
O4 N2 C3 117.94(10) . . ?
O5 N3 O6 124.43(11) . . ?
O5 N3 C5 117.76(11) . . ?
O6 N3 C5 117.80(11) . . ?
C8 C7 C20 120.50(9) . . ?
C8 C7 C21 120.01(9) . . ?
C20 C7 C21 119.48(9) . . ?
C7 C8 C9 122.81(10) . . ?
C7 C8 C13 119.31(9) . . ?
C9 C8 C13 117.88(10) . . ?
C10 C9 C8 120.65(11) . . ?
C10 C9 H9 119.7 . . ?
C8 C9 H9 119.7 . . ?
C9 C10 C11 121.48(11) . . ?
C9 C10 H10 119.3 . . ?
C11 C10 H10 119.3 . . ?
C12 C11 C10 119.85(11) . . ?
C12 C11 H11 120.1 . . ?
C10 C11 H11 120.1 . . ?
C11 C12 C13 121.03(11) . . ?
C11 C12 H12 119.5 . . ?
C13 C12 H12 119.5 . . ?
C14 C13 C12 121.04(10) . . ?
C14 C13 C8 119.85(9) . . ?
C12 C13 C8 119.10(10) . . ?
C15 C14 C13 121.20(9) . . ?
C15 C14 H14 119.4 . . ?
C13 C14 H14 119.4 . . ?
C14 C15 C16 121.56(10) . . ?
C14 C15 C20 119.51(9) . . ?
C16 C15 C20 118.93(10) . . ?
C17 C16 C15 121.14(10) . . ?
C17 C16 H16 119.4 . . ?
C15 C16 H16 119.4 . . ?
C16 C17 C18 120.00(10) . . ?
C16 C17 H17 120 . . ?
C18 C17 H17 120 . . ?
C19 C18 C17 120.89(11) . . ?
C19 C18 H18 119.6 . . ?
C17 C18 H18 119.6 . . ?
C18 C19 C20 121.16(10) . . ?
C18 C19 H19 119.4 . . ?
C20 C19 H19 119.4 . . ?
C7 C20 C19 122.54(9) . . ?
C7 C20 C15 119.61(9) . . ?
C19 C20 C15 117.84(9) . . ?
O8 C21 O7 124.94(10) . . ?
O8 C21 C7 118.36(9) . . ?
O7 C21 C7 116.69(9) . . ?
N5 C22 N4 118.32(10) . . ?
N5 C22 C23 123.55(10) . . ?
N4 C22 C23 118.13(10) . . ?
C24 C23 C22 119.57(11) . . ?
C24 C23 H23 120.2 . . ?
C22 C23 H23 120.2 . . ?
C23 C24 C25 120.80(11) . . ?
C23 C24 H24 119.6 . . ?
C25 C24 H24 119.6 . . ?
C26 C25 C24 118.03(11) . . ?
C26 C25 H25 121 . . ?
C24 C25 H25 121 . . ?
N4 C26 C25 120.92(10) . . ?
N4 C26 H26 119.5 . . ?
C25 C26 H26 119.5 . . ?
C22 N4 C26 122.48(9) . . ?
C22 N4 H4A 119.2(10) . . ?
C26 N4 H4A 118.3(10) . . ?
C22 N5 H5A 118.9(11) . . ?
C22 N5 H5B 117.8(11) . . ?
H5A N5 H5B 121.6(15) . . ?

loop_
_geom_bond_atom_site_label_1
_geom_bond_atom_site_label_2
_geom_bond_distance
_geom_bond_site_symmetry_2
_geom_bond_publ_flag
C1 C6 1.3786(16) . ?
C1 C2 1.3810(16) . ?
C1 N1 1.4725(14) . ?
C2 C3 1.3837(16) . ?
C2 H2 0.95 . ?
C3 C4 1.3792(16) . ?
C3 N2 1.4729(14) . ?
C4 C5 1.3791(16) . ?
C4 H4 0.95 . ?
C5 C6 1.3819(16) . ?
C5 N3 1.4716(15) . ?
C6 H6 0.95 . ?
N1 O2 1.2180(14) . ?
N1 O1 1.2297(14) . ?
N2 O3 1.2206(15) . ?
N2 O4 1.2211(15) . ?
N3 O5 1.2199(15) . ?
N3 O6 1.2204(15) . ?
C7 C8 1.4061(14) . ?
C7 C20 1.4066(14) . ?
C7 C21 1.5181(14) . ?
C8 C9 1.4324(14) . ?
C8 C13 1.4378(14) . ?
C9 C10 1.3615(17) . ?
C9 H9 0.95 . ?
C10 C11 1.4174(19) . ?
C10 H10 0.95 . ?
C11 C12 1.3573(18) . ?
C11 H11 0.95 . ?
C12 C13 1.4313(15) . ?
C12 H12 0.95 . ?
C13 C14 1.3935(15) . ?
C14 C15 1.3930(15) . ?
C14 H14 0.95 . ?
C15 C16 1.4295(15) . ?
C15 C20 1.4385(14) . ?
C16 C17 1.3563(17) . ?
C16 H16 0.95 . ?
C17 C18 1.4210(17) . ?
C17 H17 0.95 . ?
C18 C19 1.3598(16) . ?
C18 H18 0.95 . ?
C19 C20 1.4285(15) . ?
C19 H19 0.95 . ?
C21 O8 1.2406(13) . ?
C21 O7 1.2605(13) . ?
C22 N5 1.3401(14) . ?
C22 N4 1.3462(14) . ?
C22 C23 1.4096(15) . ?
C23 C24 1.3670(17) . ?
C23 H23 0.95 . ?
C24 C25 1.3998(18) . ?
C24 H24 0.95 . ?
C25 C26 1.3641(16) . ?
C25 H25 0.95 . ?
C26 N4 1.3557(14) . ?
C26 H26 0.95 . ?
N4 H4A 0.960(17) . ?
N5 H5A 0.894(18) . ?
N5 H5B 0.864(18) . ?

loop_
_geom_hbond_atom_site_label_D
_geom_hbond_atom_site_label_H
_geom_hbond_atom_site_label_A
_geom_hbond_distance_DH
_geom_hbond_distance_HA
_geom_hbond_distance_DA
_geom_hbond_angle_DHA
_geom_hbond_site_symmetry_A
_geom_hbond_publ_flag
C23 H23 O1 0.95 2.56 3.3786(16) 144.4 3_656 yes
N4 H4A O7 0.960(17) 1.657(17) 2.6121(12) 172.2(15) . yes
N5 H5A O8 0.894(18) 1.959(19) 2.8385(14) 167.6(15) . yes
N5 H5B O1 0.864(18) 2.490(18) 3.2899(14) 154.4(14) 3_656 yes

loop_
_geom_torsion_atom_site_label_1
_geom_torsion_atom_site_label_2
_geom_torsion_atom_site_label_3
_geom_torsion_atom_site_label_4
_geom_torsion
_geom_torsion_site_symmetry_1
_geom_torsion_site_symmetry_2
_geom_torsion_site_symmetry_3
_geom_torsion_site_symmetry_4
_geom_torsion_publ_flag
C6 C1 C2 C3 1.51(16) . . . . ?
N1 C1 C2 C3 -176.59(9) . . . . ?
C1 C2 C3 C4 -1.24(16) . . . . ?
C1 C2 C3 N2 177.77(9) . . . . ?
C2 C3 C4 C5 0.30(16) . . . . ?
N2 C3 C4 C5 -178.72(10) . . . . ?
C3 C4 C5 C6 0.46(17) . . . . ?
C3 C4 C5 N3 177.87(10) . . . . ?
C2 C1 C6 C5 -0.83(16) . . . . ?
N1 C1 C6 C5 177.29(10) . . . . ?
C4 C5 C6 C1 -0.21(17) . . . . ?
N3 C5 C6 C1 -177.63(10) . . . . ?
C6 C1 N1 O2 -175.96(10) . . . . ?
C2 C1 N1 O2 2.24(15) . . . . ?
C6 C1 N1 O1 3.16(15) . . . . ?
C2 C1 N1 O1 -178.64(10) . . . . ?
C4 C3 N2 O3 -170.53(11) . . . . ?
C2 C3 N2 O3 10.41(16) . . . . ?
C4 C3 N2 O4 8.99(16) . . . . ?
C2 C3 N2 O4 -170.07(11) . . . . ?
C4 C5 N3 O5 2.02(17) . . . . ?
C6 C5 N3 O5 179.55(12) . . . . ?
C4 C5 N3 O6 -176.87(12) . . . . ?
C6 C5 N3 O6 0.66(18) . . . . ?
C20 C7 C8 C9 179.55(9) . . . . ?
C21 C7 C8 C9 -0.41(15) . . . . ?
C20 C7 C8 C13 -0.60(14) . . . . ?
C21 C7 C8 C13 179.44(9) . . . . ?
C7 C8 C9 C10 -179.28(10) . . . . ?
C13 C8 C9 C10 0.87(16) . . . . ?
C8 C9 C10 C11 -0.19(18) . . . . ?
C9 C10 C11 C12 -0.56(19) . . . . ?
C10 C11 C12 C13 0.59(19) . . . . ?
C11 C12 C13 C14 179.53(11) . . . . ?
C11 C12 C13 C8 0.11(17) . . . . ?
C7 C8 C13 C14 -0.12(15) . . . . ?
C9 C8 C13 C14 179.74(10) . . . . ?
C7 C8 C13 C12 179.32(10) . . . . ?
C9 C8 C13 C12 -0.82(15) . . . . ?
C12 C13 C14 C15 -179.07(10) . . . . ?
C8 C13 C14 C15 0.35(16) . . . . ?
C13 C14 C15 C16 179.91(10) . . . . ?
C13 C14 C15 C20 0.13(16) . . . . ?
C14 C15 C16 C17 -177.94(11) . . . . ?
C20 C15 C16 C17 1.83(16) . . . . ?
C15 C16 C17 C18 -0.44(18) . . . . ?
C16 C17 C18 C19 -1.05(18) . . . . ?
C17 C18 C19 C20 1.09(18) . . . . ?
C8 C7 C20 C19 -177.74(9) . . . . ?
C21 C7 C20 C19 2.22(15) . . . . ?
C8 C7 C20 C15 1.08(14) . . . . ?
C21 C7 C20 C15 -178.96(9) . . . . ?
C18 C19 C20 C7 179.17(10) . . . . ?
C18 C19 C20 C15 0.33(16) . . . . ?
C14 C15 C20 C7 -0.84(15) . . . . ?
C16 C15 C20 C7 179.37(9) . . . . ?
C14 C15 C20 C19 178.03(9) . . . . ?
C16 C15 C20 C19 -1.75(14) . . . . ?
C8 C7 C21 O8 -116.76(12) . . . . ?
C20 C7 C21 O8 63.28(14) . . . . ?
C8 C7 C21 O7 62.95(13) . . . . ?
C20 C7 C21 O7 -117.01(11) . . . . ?
N5 C22 C23 C24 176.05(11) . . . . ?
N4 C22 C23 C24 -3.19(16) . . . . ?
C22 C23 C24 C25 2.09(18) . . . . ?
C23 C24 C25 C26 0.12(18) . . . . ?
C24 C25 C26 N4 -1.24(17) . . . . ?
N5 C22 N4 C26 -177.14(10) . . . . ?
C23 C22 N4 C26 2.15(15) . . . . ?
C25 C26 N4 C22 0.07(16) . . . . ?
